data_7712935
loop_
_publ_author_name
'Stephens, Liam J.'
'Dallerba, Elena'
'Kelderman, Jenisi T. A.'
'Levina, Aviva'
'Werrett, Melissa V.'
'Lay, Peter A.'
'Massi, Massimiliano'
'Andrews, Philip C.'

_publ_section_title
;
 Synthesis and the photophysical and biological properties of tricarbonyl
 Re(I) diimine complexes bound to thiotetrazolato ligands.
;
_journal_issue 15
_journal_name_full 'Dalton transactions (Cambridge, England : 2003)'
_journal_page_first 4835
_journal_page_last 4848
_journal_paper_doi 10.1039/d2dt03237f
_journal_volume 52
_journal_year 2023
_chemical_formula_moiety 'C25 H19 N6 O3 Re S'
_chemical_formula_sum 'C25 H19 N6 O3 Re S'
_chemical_formula_weight 669.72
_space_group_crystal_system monoclinic
_space_group_IT_number 14
_space_group_name_Hall '-P 2ybc'
_space_group_name_H-M_alt 'P 1 21/c 1'
_atom_sites_solution_hydrogens geom
_atom_sites_solution_primary dual
_audit_creation_method SHELXL-2018/3
_audit_update_record
;
2023-02-21 deposited with the CCDC.	2023-03-14 downloaded from the CCDC.
;
_cell_angle_alpha 90
_cell_angle_beta 111.263(7)
_cell_angle_gamma 90
_cell_formula_units_Z 4
_cell_length_a 14.3598(10)
_cell_length_b 11.2264(6)
_cell_length_c 15.8108(9)
_cell_measurement_reflns_used 5771
_cell_measurement_temperature 123(2)
_cell_measurement_theta_max 29.7390
_cell_measurement_theta_min 3.5120
_cell_volume 2375.3(3)
_computing_cell_refinement 'CrysAlisPro 1.171.40.81a (Rigaku OD, 2020)'
_computing_data_collection 'CrysAlisPro 1.171.40.81a (Rigaku OD, 2020)'
_computing_data_reduction 'CrysAlisPro 1.171.40.81a (Rigaku OD, 2020)'
_computing_structure_refinement 'SHELXL-2018/3 (Sheldrick, 2018)'
_computing_structure_solution 'SHELXT 2018/2 (Sheldrick, 2018)'
_diffrn_ambient_temperature 123(2)
_diffrn_measured_fraction_theta_full 0.997
_diffrn_measured_fraction_theta_max 0.997
_diffrn_measurement_device_type 'XtaLAB Synergy, Dualflex, HyPix'
_diffrn_radiation_type MoK\a
_diffrn_radiation_wavelength 0.71073
_diffrn_reflns_av_R_equivalents 0.0996
_diffrn_reflns_av_unetI/netI 0.0867
_diffrn_reflns_Laue_measured_fraction_full 0.997
_diffrn_reflns_Laue_measured_fraction_max 0.997
_diffrn_reflns_limit_h_max 17
_diffrn_reflns_limit_h_min -17
_diffrn_reflns_limit_k_max 13
_diffrn_reflns_limit_k_min -13
_diffrn_reflns_limit_l_max 19
_diffrn_reflns_limit_l_min -19
_diffrn_reflns_number 17338
_diffrn_reflns_point_group_measured_fraction_full 0.997
_diffrn_reflns_point_group_measured_fraction_max 0.997
_diffrn_reflns_theta_full 25.242
_diffrn_reflns_theta_max 26.000
_diffrn_reflns_theta_min 3.308
_diffrn_source 'micro-focus sealed X-ray tube'
_exptl_absorpt_coefficient_mu 5.245
_exptl_absorpt_correction_T_max 1.00000
_exptl_absorpt_correction_T_min 0.11829
_exptl_absorpt_correction_type multi-scan
_exptl_absorpt_process_details
;
CrysAlisPro 1.171.40.81a (Rigaku Oxford Diffraction, 2020)
Empirical absorption correction using spherical harmonics,
implemented in SCALE3 ABSPACK scaling algorithm.
;
_exptl_crystal_colour yellow
_exptl_crystal_density_diffrn 1.873
_exptl_crystal_description plate
_exptl_crystal_F_000 1304
_exptl_crystal_size_max 0.120
_exptl_crystal_size_mid 0.120
_exptl_crystal_size_min 0.060
_refine_diff_density_max 0.995
_refine_diff_density_min -0.924
_refine_diff_density_rms 0.186
_refine_ls_extinction_method none
_refine_ls_goodness_of_fit_ref 1.001
_refine_ls_hydrogen_treatment constr
_refine_ls_matrix_type full
_refine_ls_number_parameters 328
_refine_ls_number_reflns 4659
_refine_ls_number_restraints 0
_refine_ls_restrained_S_all 1.001
_refine_ls_R_factor_all 0.0605
_refine_ls_R_factor_gt 0.0381
_refine_ls_shift/su_max 0.001
_refine_ls_shift/su_mean 0.000
_refine_ls_structure_factor_coef Fsqd
_refine_ls_weighting_details 'w=1/[\s^2^(Fo^2^)] where P=(Fo^2^+2Fc^2^)/3'
_refine_ls_weighting_scheme calc
_refine_ls_wR_factor_gt 0.0758
_refine_ls_wR_factor_ref 0.0830
_reflns_Friedel_coverage 0.000
_reflns_number_gt 3542
_reflns_number_total 4659
_reflns_threshold_expression 'I > 2\s(I)'
_cod_data_source_file d2dt03237f2.cif
_cod_data_source_block ls-2-81new
_cod_original_sg_symbol_H-M 'P 21/c'
_cod_database_code 7712935
_shelx_shelxl_version_number 2018/3
_shelx_space_group_comment
;
The symmetry employed for this shelxl refinement is uniquely defined
by the following loop, which should always be used as a source of
symmetry information in preference to the above space-group names.
They are only intended as comments.
;
_shelx_estimated_absorpt_t_min 0.572
_shelx_estimated_absorpt_t_max 0.744

loop_
_space_group_symop_operation_xyz
'x, y, z'
'-x, y+1/2, -z+1/2'
'-x, -y, -z'
'x, -y-1/2, z-1/2'

loop_
_atom_site_label
_atom_site_type_symbol
_atom_site_fract_x
_atom_site_fract_y
_atom_site_fract_z
_atom_site_U_iso_or_equiv
_atom_site_adp_type
_atom_site_occupancy
_atom_site_site_symmetry_order
_atom_site_calc_flag
_atom_site_refinement_flags_posn
_atom_site_refinement_flags_adp
_atom_site_refinement_flags_occupancy
_atom_site_disorder_assembly
_atom_site_disorder_group
Re1 Re 0.64921(2) 0.30756(2) 0.43809(2) 0.01483(9) Uani 1 1 d . . . . .
S1 S 0.75602(13) 0.61591(15) 0.53092(10) 0.0222(4) Uani 1 1 d . . . . .
O2 O 0.5005(3) 0.5176(4) 0.3944(3) 0.0277(11) Uani 1 1 d . . . . .
N1 N 0.7368(4) 0.3808(5) 0.5714(3) 0.0169(11) Uani 1 1 d . . . . .
N6 N 0.7403(4) 0.1476(5) 0.4788(3) 0.0206(12) Uani 1 1 d . . . . .
O3 O 0.5229(4) 0.1882(5) 0.2587(3) 0.0303(11) Uani 1 1 d . . . . .
N5 N 0.5793(3) 0.2047(4) 0.5152(3) 0.0139(10) Uani 1 1 d . . . . .
O1 O 0.7747(4) 0.4311(5) 0.3418(3) 0.0330(12) Uani 1 1 d . . . . .
N4 N 0.8129(4) 0.4897(5) 0.6881(3) 0.0157(11) Uani 1 1 d . . . . .
C24 C 0.5580(4) 0.4401(6) 0.4108(4) 0.0174(13) Uani 1 1 d . . . . .
N3 N 0.8092(4) 0.3757(5) 0.7195(3) 0.0194(12) Uani 1 1 d . . . . .
N2 N 0.7642(4) 0.3125(5) 0.6491(3) 0.0199(11) Uani 1 1 d . . . . .
C23 C 0.7284(5) 0.3888(6) 0.3787(4) 0.0235(15) Uani 1 1 d . . . . .
C1 C 0.7675(4) 0.4942(6) 0.5951(4) 0.0151(13) Uani 1 1 d . . . . .
C22 C 0.7156(4) 0.0756(6) 0.5363(4) 0.0165(13) Uani 1 1 d . . . . .
C25 C 0.5723(5) 0.2352(6) 0.3265(4) 0.0224(15) Uani 1 1 d . . . . .
C14 C 0.7675(5) -0.0317(6) 0.5712(4) 0.0220(15) Uani 1 1 d . . . . .
C21 C 0.6296(4) 0.1053(5) 0.5568(4) 0.0160(13) Uani 1 1 d . . . . .
C2 C 0.8557(4) 0.5863(5) 0.7508(4) 0.0136(12) Uani 1 1 d . . . . .
C12 C 0.8660(5) 0.0068(6) 0.4793(4) 0.0248(15) Uani 1 1 d . . . . .
H12 H 0.916104 -0.016573 0.456611 0.030 Uiso 1 1 calc R U . . .
C19 C 0.4583(5) 0.1634(6) 0.5837(4) 0.0186(14) Uani 1 1 d . . . . .
H19 H 0.396955 0.183875 0.590028 0.022 Uiso 1 1 calc R U . . .
C11 C 0.8146(5) 0.1134(7) 0.4507(4) 0.0258(16) Uani 1 1 d . . . . .
H11 H 0.832143 0.163413 0.410374 0.031 Uiso 1 1 calc R U . . .
C4 C 0.9977(4) 0.6997(6) 0.8397(4) 0.0204(14) Uani 1 1 d . . . . .
H4 H 1.066818 0.718040 0.858211 0.025 Uiso 1 1 calc R U . . .
C13 C 0.8445(5) -0.0640(6) 0.5399(4) 0.0240(15) Uani 1 1 d . . . . .
H13 H 0.881332 -0.135236 0.561042 0.029 Uiso 1 1 calc R U . . .
C17 C 0.5995(5) 0.0347(6) 0.6145(4) 0.0218(15) Uani 1 1 d . . . . .
C6 C 0.8385(4) 0.7360(6) 0.8501(4) 0.0159(13) Uani 1 1 d . . . . .
H6 H 0.798177 0.779967 0.875217 0.019 Uiso 1 1 calc R U . . .
C3 C 0.9577(4) 0.6106(6) 0.7743(4) 0.0180(14) Uani 1 1 d . . . . .
C5 C 0.9397(5) 0.7615(6) 0.8781(4) 0.0192(14) Uani 1 1 d . . . . .
C20 C 0.4941(5) 0.2321(6) 0.5280(4) 0.0173(13) Uani 1 1 d . . . . .
H20 H 0.457146 0.299994 0.498302 0.021 Uiso 1 1 calc R U . . .
C10 C 0.9869(5) 0.8522(7) 0.9525(4) 0.0268(16) Uani 1 1 d . . . . .
H10A H 0.998237 0.815828 1.011731 0.040 Uiso 1 1 calc R U . . .
H10B H 0.942133 0.920777 0.943886 0.040 Uiso 1 1 calc R U . . .
H10C H 1.050844 0.878744 0.949895 0.040 Uiso 1 1 calc R U . . .
C16 C 0.6590(5) -0.0669(6) 0.6542(4) 0.0229(15) Uani 1 1 d . . . . .
H16 H 0.642677 -0.112445 0.697507 0.027 Uiso 1 1 calc R U . . .
C7 C 0.7945(5) 0.6482(6) 0.7865(4) 0.0198(14) Uani 1 1 d . . . . .
C9 C 1.0198(5) 0.5480(7) 0.7291(4) 0.0274(16) Uani 1 1 d . . . . .
H9A H 1.022876 0.462777 0.743181 0.041 Uiso 1 1 calc R U . . .
H9B H 1.087551 0.581266 0.751442 0.041 Uiso 1 1 calc R U . . .
H9C H 0.989581 0.559298 0.663267 0.041 Uiso 1 1 calc R U . . .
C8 C 0.6848(4) 0.6209(7) 0.7560(4) 0.0245(15) Uani 1 1 d . . . . .
H8A H 0.653859 0.632032 0.690222 0.037 Uiso 1 1 calc R U . . .
H8B H 0.653382 0.674578 0.786669 0.037 Uiso 1 1 calc R U . . .
H8C H 0.675631 0.538202 0.771330 0.037 Uiso 1 1 calc R U . . .
C15 C 0.7374(5) -0.1006(6) 0.6324(4) 0.0269(16) Uani 1 1 d . . . . .
H15 H 0.773004 -0.171046 0.658194 0.032 Uiso 1 1 calc R U . . .
C18 C 0.5115(5) 0.0670(6) 0.6289(4) 0.0249(15) Uani 1 1 d . . . . .
H18 H 0.489550 0.022633 0.669312 0.030 Uiso 1 1 calc R U . . .

loop_
_atom_site_aniso_label
_atom_site_aniso_U_11
_atom_site_aniso_U_22
_atom_site_aniso_U_33
_atom_site_aniso_U_23
_atom_site_aniso_U_13
_atom_site_aniso_U_12
Re1 0.01766(14) 0.01436(13) 0.01180(12) -0.00057(11) 0.00455(9) -0.00129(12)
S1 0.0323(9) 0.0172(9) 0.0155(7) 0.0015(6) 0.0066(7) -0.0037(7)
O2 0.026(2) 0.022(3) 0.029(3) -0.006(2) 0.002(2) 0.001(2)
N1 0.020(3) 0.015(3) 0.016(3) -0.003(2) 0.007(2) 0.002(2)
N6 0.018(3) 0.028(3) 0.012(2) -0.007(2) 0.001(2) 0.001(2)
O3 0.044(3) 0.030(3) 0.012(2) -0.004(2) 0.004(2) -0.006(3)
N5 0.016(2) 0.011(3) 0.009(2) -0.004(2) -0.0012(19) -0.002(2)
O1 0.034(3) 0.041(3) 0.028(2) 0.005(2) 0.016(2) -0.009(3)
N4 0.023(3) 0.012(3) 0.008(2) -0.001(2) 0.002(2) 0.001(2)
C24 0.017(3) 0.018(3) 0.016(3) -0.007(3) 0.005(2) -0.004(3)
N3 0.021(3) 0.018(3) 0.017(3) 0.004(2) 0.003(2) 0.002(2)
N2 0.022(3) 0.021(3) 0.015(2) 0.002(2) 0.004(2) 0.004(3)
C23 0.029(4) 0.023(4) 0.017(3) 0.002(3) 0.006(3) -0.002(3)
C1 0.015(3) 0.019(3) 0.012(3) -0.002(2) 0.005(2) 0.000(3)
C22 0.021(3) 0.014(3) 0.015(3) -0.007(3) 0.008(3) -0.005(3)
C25 0.027(3) 0.021(4) 0.025(3) 0.007(3) 0.016(3) 0.000(3)
C14 0.020(3) 0.019(4) 0.019(3) -0.004(3) -0.002(3) 0.001(3)
C21 0.019(3) 0.013(3) 0.012(3) -0.002(2) 0.001(2) -0.004(3)
C2 0.018(3) 0.010(3) 0.014(3) 0.001(2) 0.007(2) -0.002(2)
C12 0.025(3) 0.021(4) 0.027(4) -0.011(3) 0.008(3) -0.002(3)
C19 0.019(3) 0.016(3) 0.017(3) -0.004(3) 0.002(3) -0.006(3)
C11 0.021(3) 0.029(4) 0.027(4) -0.009(3) 0.008(3) -0.002(3)
C4 0.015(3) 0.029(4) 0.015(3) 0.001(3) 0.003(2) -0.003(3)
C13 0.024(3) 0.013(3) 0.030(4) -0.009(3) 0.005(3) 0.004(3)
C17 0.028(4) 0.023(4) 0.011(3) 0.002(3) 0.003(3) -0.001(3)
C6 0.020(3) 0.015(3) 0.014(3) 0.002(2) 0.009(2) 0.001(3)
C3 0.019(3) 0.019(4) 0.016(3) -0.001(3) 0.007(3) 0.002(3)
C5 0.029(4) 0.015(3) 0.013(3) 0.004(3) 0.008(3) 0.002(3)
C20 0.019(3) 0.016(3) 0.017(3) -0.003(2) 0.006(3) -0.003(3)
C10 0.031(4) 0.027(4) 0.017(3) -0.009(3) 0.003(3) -0.009(3)
C16 0.036(4) 0.011(3) 0.019(3) -0.002(3) 0.007(3) -0.006(3)
C7 0.025(3) 0.024(4) 0.013(3) 0.005(3) 0.010(3) 0.004(3)
C9 0.018(3) 0.040(5) 0.023(3) -0.006(3) 0.006(3) 0.001(3)
C8 0.015(3) 0.034(4) 0.026(3) -0.004(3) 0.009(3) -0.004(3)
C15 0.039(4) 0.015(4) 0.020(3) 0.003(3) 0.002(3) 0.003(3)
C18 0.032(4) 0.027(4) 0.017(3) -0.004(3) 0.011(3) -0.013(3)

loop_
_atom_type_symbol
_atom_type_description
_atom_type_scat_dispersion_real
_atom_type_scat_dispersion_imag
_atom_type_scat_source
C C 0.0033 0.0016 'International Tables Vol C Tables 4.2.6.8 and 6.1.1.4'
H H 0.0000 0.0000 'International Tables Vol C Tables 4.2.6.8 and 6.1.1.4'
N N 0.0061 0.0033 'International Tables Vol C Tables 4.2.6.8 and 6.1.1.4'
O O 0.0106 0.0060 'International Tables Vol C Tables 4.2.6.8 and 6.1.1.4'
Re Re -1.0185 7.2310 'International Tables Vol C Tables 4.2.6.8 and 6.1.1.4'
S S 0.1246 0.1234 'International Tables Vol C Tables 4.2.6.8 and 6.1.1.4'

loop_
_geom_angle_atom_site_label_1
_geom_angle_atom_site_label_2
_geom_angle_atom_site_label_3
_geom_angle
_geom_angle_site_symmetry_1
_geom_angle_site_symmetry_3
_geom_angle_publ_flag
C25 Re1 C24 90.2(3) . . ?
C25 Re1 C23 89.8(3) . . ?
C24 Re1 C23 89.9(3) . . ?
C25 Re1 N5 93.6(2) . . ?
C24 Re1 N5 96.9(2) . . ?
C23 Re1 N5 172.3(2) . . ?
C25 Re1 N6 90.4(2) . . ?
C24 Re1 N6 172.2(2) . . ?
C23 Re1 N6 97.8(2) . . ?
N5 Re1 N6 75.29(19) . . ?
C25 Re1 N1 176.3(2) . . ?
C24 Re1 N1 91.8(2) . . ?
C23 Re1 N1 93.2(2) . . ?
N5 Re1 N1 83.10(18) . . ?
N6 Re1 N1 87.20(19) . . ?
C1 N1 N2 108.5(5) . . ?
C1 N1 Re1 129.5(4) . . ?
N2 N1 Re1 121.9(4) . . ?
C11 N6 C22 118.7(6) . . ?
C11 N6 Re1 126.7(5) . . ?
C22 N6 Re1 114.5(4) . . ?
C20 N5 C21 117.8(5) . . ?
C20 N5 Re1 126.4(4) . . ?
C21 N5 Re1 115.7(4) . . ?
C1 N4 N3 110.7(5) . . ?
C1 N4 C2 128.6(5) . . ?
N3 N4 C2 120.6(4) . . ?
O2 C24 Re1 177.8(5) . . ?
N2 N3 N4 105.9(5) . . ?
N3 N2 N1 111.0(5) . . ?
O1 C23 Re1 176.5(6) . . ?
N1 C1 N4 104.0(5) . . ?
N1 C1 S1 130.4(4) . . ?
N4 C1 S1 125.6(5) . . ?
N6 C22 C14 122.6(6) . . ?
N6 C22 C21 118.1(6) . . ?
C14 C22 C21 119.1(6) . . ?
O3 C25 Re1 177.8(6) . . ?
C13 C14 C22 116.7(6) . . ?
C13 C14 C15 124.6(6) . . ?
C22 C14 C15 118.6(6) . . ?
N5 C21 C17 123.1(6) . . ?
N5 C21 C22 115.7(5) . . ?
C17 C21 C22 121.1(6) . . ?
C7 C2 C3 123.4(6) . . ?
C7 C2 N4 118.5(5) . . ?
C3 C2 N4 118.1(5) . . ?
C13 C12 C11 120.0(6) . . ?
C13 C12 H12 120.0 . . ?
C11 C12 H12 120.0 . . ?
C18 C19 C20 120.1(6) . . ?
C18 C19 H19 120.0 . . ?
C20 C19 H19 120.0 . . ?
N6 C11 C12 121.7(7) . . ?
N6 C11 H11 119.1 . . ?
C12 C11 H11 119.1 . . ?
C5 C4 C3 122.1(6) . . ?
C5 C4 H4 119.0 . . ?
C3 C4 H4 119.0 . . ?
C12 C13 C14 120.1(6) . . ?
C12 C13 H13 120.0 . . ?
C14 C13 H13 120.0 . . ?
C21 C17 C18 118.0(6) . . ?
C21 C17 C16 117.7(6) . . ?
C18 C17 C16 124.3(6) . . ?
C7 C6 C5 121.8(6) . . ?
C7 C6 H6 119.1 . . ?
C5 C6 H6 119.1 . . ?
C2 C3 C4 116.3(5) . . ?
C2 C3 C9 121.8(6) . . ?
C4 C3 C9 121.9(6) . . ?
C4 C5 C6 119.0(6) . . ?
C4 C5 C10 120.4(6) . . ?
C6 C5 C10 120.5(6) . . ?
N5 C20 C19 122.0(6) . . ?
N5 C20 H20 119.0 . . ?
C19 C20 H20 119.0 . . ?
C5 C10 H10A 109.5 . . ?
C5 C10 H10B 109.5 . . ?
H10A C10 H10B 109.5 . . ?
C5 C10 H10C 109.5 . . ?
H10A C10 H10C 109.5 . . ?
H10B C10 H10C 109.5 . . ?
C15 C16 C17 122.4(6) . . ?
C15 C16 H16 118.8 . . ?
C17 C16 H16 118.8 . . ?
C6 C7 C2 117.4(6) . . ?
C6 C7 C8 121.8(6) . . ?
C2 C7 C8 120.8(6) . . ?
C3 C9 H9A 109.5 . . ?
C3 C9 H9B 109.5 . . ?
H9A C9 H9B 109.5 . . ?
C3 C9 H9C 109.5 . . ?
H9A C9 H9C 109.5 . . ?
H9B C9 H9C 109.5 . . ?
C7 C8 H8A 109.5 . . ?
C7 C8 H8B 109.5 . . ?
H8A C8 H8B 109.5 . . ?
C7 C8 H8C 109.5 . . ?
H8A C8 H8C 109.5 . . ?
H8B C8 H8C 109.5 . . ?
C16 C15 C14 120.7(6) . . ?
C16 C15 H15 119.7 . . ?
C14 C15 H15 119.7 . . ?
C19 C18 C17 118.9(6) . . ?
C19 C18 H18 120.6 . . ?
C17 C18 H18 120.6 . . ?

loop_
_geom_bond_atom_site_label_1
_geom_bond_atom_site_label_2
_geom_bond_distance
_geom_bond_site_symmetry_2
_geom_bond_publ_flag
Re1 C25 1.892(7) . ?
Re1 C24 1.925(7) . ?
Re1 C23 1.945(7) . ?
Re1 N5 2.172(5) . ?
Re1 N6 2.177(6) . ?
Re1 N1 2.186(5) . ?
S1 C1 1.674(6) . ?
O2 C24 1.162(8) . ?
N1 C1 1.355(8) . ?
N1 N2 1.378(7) . ?
N6 C11 1.351(9) . ?
N6 C22 1.356(8) . ?
O3 C25 1.174(8) . ?
N5 C20 1.345(8) . ?
N5 C21 1.363(8) . ?
O1 C23 1.135(8) . ?
N4 C1 1.375(7) . ?
N4 N3 1.381(7) . ?
N4 C2 1.448(7) . ?
N3 N2 1.280(7) . ?
C22 C14 1.418(9) . ?
C22 C21 1.426(9) . ?
C14 C13 1.413(9) . ?
C14 C15 1.424(9) . ?
C21 C17 1.390(8) . ?
C2 C7 1.390(9) . ?
C2 C3 1.400(8) . ?
C12 C13 1.363(9) . ?
C12 C11 1.393(10) . ?
C12 H12 0.9500 . ?
C19 C18 1.367(9) . ?
C19 C20 1.401(9) . ?
C19 H19 0.9500 . ?
C11 H11 0.9500 . ?
C4 C5 1.382(9) . ?
C4 C3 1.404(9) . ?
C4 H4 0.9500 . ?
C13 H13 0.9500 . ?
C17 C18 1.410(10) . ?
C17 C16 1.427(9) . ?
C6 C7 1.387(9) . ?
C6 C5 1.387(9) . ?
C6 H6 0.9500 . ?
C3 C9 1.504(9) . ?
C5 C10 1.518(9) . ?
C20 H20 0.9500 . ?
C10 H10A 0.9800 . ?
C10 H10B 0.9800 . ?
C10 H10C 0.9800 . ?
C16 C15 1.344(10) . ?
C16 H16 0.9500 . ?
C7 C8 1.502(9) . ?
C9 H9A 0.9800 . ?
C9 H9B 0.9800 . ?
C9 H9C 0.9800 . ?
C8 H8A 0.9800 . ?
C8 H8B 0.9800 . ?
C8 H8C 0.9800 . ?
C15 H15 0.9500 . ?
C18 H18 0.9500 . ?

loop_
_geom_torsion_atom_site_label_1
_geom_torsion_atom_site_label_2
_geom_torsion_atom_site_label_3
_geom_torsion_atom_site_label_4
_geom_torsion
_geom_torsion_site_symmetry_1
_geom_torsion_site_symmetry_2
_geom_torsion_site_symmetry_3
_geom_torsion_site_symmetry_4
_geom_torsion_publ_flag
C1 N4 N3 N2 0.4(7) . . . . ?
C2 N4 N3 N2 177.4(5) . . . . ?
N4 N3 N2 N1 -0.5(7) . . . . ?
C1 N1 N2 N3 0.5(7) . . . . ?
Re1 N1 N2 N3 -175.8(4) . . . . ?
N2 N1 C1 N4 -0.2(6) . . . . ?
Re1 N1 C1 N4 175.6(4) . . . . ?
N2 N1 C1 S1 179.8(5) . . . . ?
Re1 N1 C1 S1 -4.3(9) . . . . ?
N3 N4 C1 N1 -0.1(6) . . . . ?
C2 N4 C1 N1 -176.9(5) . . . . ?
N3 N4 C1 S1 179.9(4) . . . . ?
C2 N4 C1 S1 3.1(9) . . . . ?
C11 N6 C22 C14 2.8(9) . . . . ?
Re1 N6 C22 C14 -179.1(4) . . . . ?
C11 N6 C22 C21 -172.6(5) . . . . ?
Re1 N6 C22 C21 5.5(7) . . . . ?
N6 C22 C14 C13 -2.9(9) . . . . ?
C21 C22 C14 C13 172.5(5) . . . . ?
N6 C22 C14 C15 178.9(6) . . . . ?
C21 C22 C14 C15 -5.8(9) . . . . ?
C20 N5 C21 C17 -2.9(8) . . . . ?
Re1 N5 C21 C17 174.8(5) . . . . ?
C20 N5 C21 C22 175.9(5) . . . . ?
Re1 N5 C21 C22 -6.3(6) . . . . ?
N6 C22 C21 N5 0.5(8) . . . . ?
C14 C22 C21 N5 -175.1(5) . . . . ?
N6 C22 C21 C17 179.3(6) . . . . ?
C14 C22 C21 C17 3.8(9) . . . . ?
C1 N4 C2 C7 89.4(8) . . . . ?
N3 N4 C2 C7 -87.1(7) . . . . ?
C1 N4 C2 C3 -92.2(7) . . . . ?
N3 N4 C2 C3 91.3(7) . . . . ?
C22 N6 C11 C12 -0.1(9) . . . . ?
Re1 N6 C11 C12 -177.9(4) . . . . ?
C13 C12 C11 N6 -2.5(10) . . . . ?
C11 C12 C13 C14 2.3(10) . . . . ?
C22 C14 C13 C12 0.2(9) . . . . ?
C15 C14 C13 C12 178.3(6) . . . . ?
N5 C21 C17 C18 1.2(9) . . . . ?
C22 C21 C17 C18 -177.6(5) . . . . ?
N5 C21 C17 C16 -179.7(5) . . . . ?
C22 C21 C17 C16 1.5(9) . . . . ?
C7 C2 C3 C4 2.3(9) . . . . ?
N4 C2 C3 C4 -176.0(5) . . . . ?
C7 C2 C3 C9 -175.3(6) . . . . ?
N4 C2 C3 C9 6.4(9) . . . . ?
C5 C4 C3 C2 -0.9(9) . . . . ?
C5 C4 C3 C9 176.7(6) . . . . ?
C3 C4 C5 C6 -1.0(10) . . . . ?
C3 C4 C5 C10 176.5(6) . . . . ?
C7 C6 C5 C4 1.7(9) . . . . ?
C7 C6 C5 C10 -175.8(6) . . . . ?
C21 N5 C20 C19 1.5(8) . . . . ?
Re1 N5 C20 C19 -176.0(4) . . . . ?
C18 C19 C20 N5 1.7(9) . . . . ?
C21 C17 C16 C15 -5.1(9) . . . . ?
C18 C17 C16 C15 174.0(6) . . . . ?
C5 C6 C7 C2 -0.4(9) . . . . ?
C5 C6 C7 C8 -179.8(6) . . . . ?
C3 C2 C7 C6 -1.7(9) . . . . ?
N4 C2 C7 C6 176.6(5) . . . . ?
C3 C2 C7 C8 177.8(6) . . . . ?
N4 C2 C7 C8 -3.9(9) . . . . ?
C17 C16 C15 C14 3.1(10) . . . . ?
C13 C14 C15 C16 -175.7(6) . . . . ?
C22 C14 C15 C16 2.4(9) . . . . ?
C20 C19 C18 C17 -3.4(9) . . . . ?
C21 C17 C18 C19 2.1(9) . . . . ?
C16 C17 C18 C19 -177.0(6) . . . . ?
